data_7716117
loop_
_publ_author_name
'Ferraz Lobato, L&#xfa;cio'
'Ciattini, Samuele'
'Gallo, Angelo'
'All&#xe3;o Cassaro, Rafael A'
'Sorace, Lorenzo'
'Poneti, Giordano'

_publ_section_title
;
 Thermodynamics of spin crossover in a bis(terpyridine) cobalt(II) complex
 featuring a thioether functionality.
;
_journal_issue 23
_journal_name_full 'Dalton transactions (Cambridge, England : 2003)'
_journal_page_first 9933
_journal_page_last 9941
_journal_paper_doi 10.1039/d4dt00574k
_journal_volume 53
_journal_year 2024
_chemical_formula_moiety 'C44 H34 Co N6 S2 2+, (P F6 1-)2'
_chemical_formula_sum 'C44 H34 Co F12 N6 P2 S2'
_chemical_formula_weight 1059.76
_space_group_crystal_system monoclinic
_space_group_IT_number 14
_space_group_name_Hall '-P 2ybc'
_space_group_name_H-M_alt 'P 1 21/c 1'
_atom_sites_solution_hydrogens geom
_audit_creation_method SHELXL-2018/3
_audit_update_record
;
2024-02-25 deposited with the CCDC.	2024-05-21 downloaded from the CCDC.
;
_cell_angle_alpha 90
_cell_angle_beta 107.896(3)
_cell_angle_gamma 90
_cell_formula_units_Z 4
_cell_length_a 18.3621(15)
_cell_length_b 15.4938(11)
_cell_length_c 15.9852(12)
_cell_measurement_reflns_used 9714
_cell_measurement_temperature 99(2)
_cell_measurement_theta_max 28.3058
_cell_measurement_theta_min 2.3311
_cell_volume 4327.7(6)
_computing_cell_refinement 'SAINT V8.40B (Bruker AXS LLC, 2019)'
_computing_data_reduction 'SAINT V8.40B (Bruker AXS LLC, 2019)'
_computing_structure_refinement 'SHELXL-2018/3 (Sheldrick, 2018)'
_computing_structure_solution 'SHELXT 2018/2 (Sheldrick, 2018)'
_diffrn_ambient_temperature 99(2)
_diffrn_detector_area_resol_mean 7.3910
_diffrn_measured_fraction_theta_full 1.000
_diffrn_measured_fraction_theta_max 0.996
_diffrn_measurement_device_type 'Bruker D8-Venture'
_diffrn_radiation_type MoK\a
_diffrn_radiation_wavelength 0.71073
_diffrn_reflns_av_R_equivalents 0.1220
_diffrn_reflns_av_unetI/netI 0.0483
_diffrn_reflns_Laue_measured_fraction_full 1.000
_diffrn_reflns_Laue_measured_fraction_max 0.996
_diffrn_reflns_limit_h_max 24
_diffrn_reflns_limit_h_min -24
_diffrn_reflns_limit_k_max 20
_diffrn_reflns_limit_k_min -20
_diffrn_reflns_limit_l_max 21
_diffrn_reflns_limit_l_min -21
_diffrn_reflns_number 146720
_diffrn_reflns_point_group_measured_fraction_full 1.000
_diffrn_reflns_point_group_measured_fraction_max 0.996
_diffrn_reflns_theta_full 25.242
_diffrn_reflns_theta_max 28.381
_diffrn_reflns_theta_min 1.980
_exptl_absorpt_coefficient_mu 0.661
_exptl_absorpt_correction_T_max 0.8281
_exptl_absorpt_correction_T_min 0.3783
_exptl_absorpt_correction_type numerical
_exptl_absorpt_process_details
;
Krause, L., Herbst-Irmer, R., Sheldrick, G. M., Stalke, D. (2015).
"Comparison of silver and molybdenum microfocus X-ray sources for
single-crystal structure determination"
J. Appl. Cryst. 48, 3-10.
doi:10.1107/S1600576714022985
;
_exptl_crystal_colour orange
_exptl_crystal_density_diffrn 1.627
_exptl_crystal_description platelet
_exptl_crystal_F_000 2148
_exptl_crystal_preparation 'Magnetic properties'
_exptl_crystal_size_max 0.400
_exptl_crystal_size_mid 0.250
_exptl_crystal_size_min 0.060
_refine_diff_density_max 0.434
_refine_diff_density_min -0.751
_refine_diff_density_rms 0.093
_refine_ls_extinction_method none
_refine_ls_goodness_of_fit_ref 1.031
_refine_ls_hydrogen_treatment constr
_refine_ls_matrix_type full
_refine_ls_number_parameters 604
_refine_ls_number_reflns 10807
_refine_ls_number_restraints 0
_refine_ls_restrained_S_all 1.031
_refine_ls_R_factor_all 0.0620
_refine_ls_R_factor_gt 0.0449
_refine_ls_shift/su_max 0.001
_refine_ls_shift/su_mean 0.000
_refine_ls_structure_factor_coef Fsqd
_refine_ls_weighting_details 'w=1/[\s^2^(Fo^2^)+(0.0615P)^2^+4.2618P] where P=(Fo^2^+2Fc^2^)/3'
_refine_ls_weighting_scheme calc
_refine_ls_wR_factor_gt 0.1113
_refine_ls_wR_factor_ref 0.1235
_reflns_Friedel_coverage 0.000
_reflns_number_gt 8613
_reflns_number_total 10807
_reflns_threshold_expression 'I > 2\s(I)'
_cod_data_source_file d4dt00574k2.cif
_cod_data_source_block shelx
_cod_depositor_comments 'Adding full bibliography for 7716117.cif.'
_cod_original_sg_symbol_H-M 'P 21/c'
_cod_database_code 7716117
_shelx_shelxl_version_number 2018/3
_shelx_space_group_comment
;
The symmetry employed for this shelxl refinement is uniquely defined
by the following loop, which should always be used as a source of
symmetry information in preference to the above space-group names.
They are only intended as comments.
;
_shelx_estimated_absorpt_t_min 0.778
_shelx_estimated_absorpt_t_max 0.961

loop_
_space_group_symop_operation_xyz
'x, y, z'
'-x, y+1/2, -z+1/2'
'-x, -y, -z'
'x, -y-1/2, z-1/2'

loop_
_atom_site_label
_atom_site_type_symbol
_atom_site_fract_x
_atom_site_fract_y
_atom_site_fract_z
_atom_site_U_iso_or_equiv
_atom_site_adp_type
_atom_site_occupancy
_atom_site_site_symmetry_order
_atom_site_calc_flag
_atom_site_refinement_flags_posn
_atom_site_refinement_flags_adp
_atom_site_refinement_flags_occupancy
_atom_site_disorder_assembly
_atom_site_disorder_group
Co1 Co 0.73689(2) 0.36619(2) 0.26557(2) 0.01254(8) Uani 1 1 d . . . . .
S1 S 1.34981(3) 0.37059(4) 0.37281(4) 0.02009(13) Uani 1 1 d . . . . .
S2 S 0.12261(4) 0.38083(6) -0.07346(6) 0.0430(2) Uani 1 1 d . . . . .
P1 P 0.94373(3) 0.27042(4) 0.57253(4) 0.01774(13) Uani 1 1 d . . . . .
P2 P 0.50646(3) 0.09404(4) 0.22617(4) 0.01571(12) Uani 1 1 d . . . . .
F1 F 0.99480(8) 0.31416(10) 0.66294(9) 0.0241(3) Uani 1 1 d . . . . .
F2 F 1.01799(8) 0.26365(10) 0.54026(10) 0.0266(3) Uani 1 1 d . . . . .
F3 F 0.92642(9) 0.36499(9) 0.52869(9) 0.0261(3) Uani 1 1 d . . . . .
F4 F 0.89267(8) 0.22783(10) 0.48234(9) 0.0262(3) Uani 1 1 d . . . . .
F5 F 0.86979(8) 0.27801(10) 0.60508(9) 0.0244(3) Uani 1 1 d . . . . .
F6 F 0.96146(8) 0.17666(9) 0.61649(10) 0.0263(3) Uani 1 1 d . . . . .
F7 F 0.47624(8) 0.05763(9) 0.30368(9) 0.0230(3) Uani 1 1 d . . . . .
F8 F 0.45566(8) 0.02345(10) 0.16055(9) 0.0263(3) Uani 1 1 d . . . . .
F9 F 0.43672(8) 0.16077(10) 0.19915(11) 0.0300(3) Uani 1 1 d . . . . .
F10 F 0.53689(9) 0.13073(10) 0.14909(10) 0.0295(3) Uani 1 1 d . . . . .
F11 F 0.57688(8) 0.02735(9) 0.25405(10) 0.0257(3) Uani 1 1 d . . . . .
F12 F 0.55782(8) 0.16375(9) 0.29250(9) 0.0224(3) Uani 1 1 d . . . . .
N1 N 0.77058(10) 0.23136(12) 0.26721(12) 0.0141(4) Uani 1 1 d . . . . .
N2 N 0.85529(10) 0.36797(11) 0.31115(12) 0.0138(3) Uani 1 1 d . . . . .
N3 N 0.76514(10) 0.49734(12) 0.30871(13) 0.0167(4) Uani 1 1 d . . . . .
N4 N 0.72653(11) 0.38870(12) 0.12881(12) 0.0159(4) Uani 1 1 d . . . . .
N5 N 0.62036(10) 0.36743(11) 0.20399(12) 0.0134(3) Uani 1 1 d . . . . .
N6 N 0.68774(10) 0.34464(12) 0.36915(12) 0.0148(4) Uani 1 1 d . . . . .
C1 C 0.72355(13) 0.16297(15) 0.25027(15) 0.0169(4) Uani 1 1 d . . . . .
H1 H 0.670140 0.172544 0.237521 0.020 Uiso 1 1 calc R U . . .
C2 C 0.74952(13) 0.07871(15) 0.25055(15) 0.0188(4) Uani 1 1 d . . . . .
H2 H 0.714642 0.031675 0.238478 0.023 Uiso 1 1 calc R U . . .
C11 C 1.22327(12) 0.43598(15) 0.41606(15) 0.0173(4) Uani 1 1 d . . . . .
H11 H 1.256639 0.474006 0.456865 0.021 Uiso 1 1 calc R U . . .
C12 C 1.25260(12) 0.37918(14) 0.36670(15) 0.0164(4) Uani 1 1 d . . . . .
C13 C 1.20218(12) 0.32466(15) 0.30621(15) 0.0179(4) Uani 1 1 d . . . . .
H13 H 1.221254 0.287329 0.270667 0.022 Uiso 1 1 calc R U . . .
C14 C 1.12463(13) 0.32444(15) 0.29748(15) 0.0186(4) Uani 1 1 d . . . . .
H14 H 1.091401 0.285816 0.257266 0.022 Uiso 1 1 calc R U . . .
C15 C 1.39587(15) 0.4543(2) 0.4474(2) 0.0345(7) Uani 1 1 d . . . . .
H15A H 1.450823 0.453947 0.454588 0.052 Uiso 1 1 calc R U . . .
H15B H 1.374112 0.510256 0.424006 0.052 Uiso 1 1 calc R U . . .
H15C H 1.387904 0.444437 0.504541 0.052 Uiso 1 1 calc R U . . .
C16 C 0.97048(12) 0.45078(14) 0.34680(15) 0.0166(4) Uani 1 1 d . . . . .
H16 H 0.995377 0.504970 0.361253 0.020 Uiso 1 1 calc R U . . .
C17 C 0.89200(12) 0.44340(14) 0.33323(14) 0.0150(4) Uani 1 1 d . . . . .
C18 C 0.84077(12) 0.51561(14) 0.33990(15) 0.0154(4) Uani 1 1 d . . . . .
C19 C 0.86795(13) 0.59393(15) 0.37871(17) 0.0216(5) Uani 1 1 d . . . . .
H19 H 0.921397 0.604510 0.401190 0.026 Uiso 1 1 calc R U . . .
C20 C 0.81563(14) 0.65679(16) 0.38418(18) 0.0253(5) Uani 1 1 d . . . . .
H20 H 0.832851 0.710899 0.410907 0.030 Uiso 1 1 calc R U . . .
C21 C 0.73816(14) 0.63965(15) 0.35024(18) 0.0248(5) Uani 1 1 d . . . . .
H21 H 0.701424 0.682178 0.352104 0.030 Uiso 1 1 calc R U . . .
C22 C 0.71512(13) 0.55933(15) 0.31348(17) 0.0226(5) Uani 1 1 d . . . . .
H22 H 0.661894 0.547497 0.290725 0.027 Uiso 1 1 calc R U . . .
C23 C 0.78402(13) 0.39504(15) 0.09406(15) 0.0176(4) Uani 1 1 d . . . . .
H23 H 0.835121 0.390612 0.131914 0.021 Uiso 1 1 calc R U . . .
C24 C 0.77182(14) 0.40785(15) 0.00484(16) 0.0207(5) Uani 1 1 d . . . . .
H24 H 0.813806 0.410636 -0.017992 0.025 Uiso 1 1 calc R U . . .
C25 C 0.69784(14) 0.41646(15) -0.05016(15) 0.0199(5) Uani 1 1 d . . . . .
H25 H 0.688178 0.426505 -0.111242 0.024 Uiso 1 1 calc R U . . .
C26 C 0.63758(13) 0.41022(15) -0.01491(15) 0.0182(4) Uani 1 1 d . . . . .
H26 H 0.586174 0.416244 -0.051491 0.022 Uiso 1 1 calc R U . . .
C27 C 0.65366(12) 0.39510(14) 0.07434(14) 0.0142(4) Uani 1 1 d . . . . .
C28 C 0.59318(12) 0.38191(14) 0.11711(14) 0.0140(4) Uani 1 1 d . . . . .
C29 C 0.51525(12) 0.38165(14) 0.07312(15) 0.0161(4) Uani 1 1 d . . . . .
H29 H 0.497216 0.393042 0.011789 0.019 Uiso 1 1 calc R U . . .
C30 C 0.46316(12) 0.36454(14) 0.11930(15) 0.0161(4) Uani 1 1 d . . . . .
C31 C 0.37957(13) 0.36406(14) 0.07399(16) 0.0182(4) Uani 1 1 d . . . . .
C32 C 0.34984(14) 0.35563(16) -0.01783(17) 0.0245(5) Uani 1 1 d . . . . .
H32 H 0.383738 0.346362 -0.051447 0.029 Uiso 1 1 calc R U . . .
C33 C 0.27184(14) 0.36065(18) -0.05994(18) 0.0297(6) Uani 1 1 d . . . . .
H33 H 0.253088 0.355522 -0.122121 0.036 Uiso 1 1 calc R U . . .
C34 C 0.22040(14) 0.37311(16) -0.01251(19) 0.0263(5) Uani 1 1 d . . . . .
C35 C 0.07819(15) 0.4180(2) 0.0057(3) 0.0439(8) Uani 1 1 d . . . . .
H35A H 0.022985 0.424218 -0.022753 0.066 Uiso 1 1 calc R U . . .
H35B H 0.087375 0.376066 0.053737 0.066 Uiso 1 1 calc R U . . .
H35C H 0.099998 0.473913 0.029246 0.066 Uiso 1 1 calc R U . . .
C36 C 0.24882(14) 0.37967(15) 0.07880(18) 0.0240(5) Uani 1 1 d . . . . .
H36 H 0.214585 0.387127 0.112315 0.029 Uiso 1 1 calc R U . . .
C37 C 0.32739(13) 0.37530(14) 0.12095(17) 0.0199(5) Uani 1 1 d . . . . .
H37 H 0.345946 0.380082 0.183171 0.024 Uiso 1 1 calc R U . . .
C38 C 0.49284(12) 0.34928(14) 0.20929(15) 0.0153(4) Uani 1 1 d . . . . .
H38 H 0.459446 0.336702 0.242789 0.018 Uiso 1 1 calc R U . . .
C39 C 0.57141(12) 0.35251(13) 0.24989(14) 0.0140(4) Uani 1 1 d . . . . .
C40 C 0.61021(12) 0.34001(13) 0.34511(14) 0.0141(4) Uani 1 1 d . . . . .
C41 C 0.57196(13) 0.32550(15) 0.40647(15) 0.0175(4) Uani 1 1 d . . . . .
H41 H 0.517689 0.322146 0.388475 0.021 Uiso 1 1 calc R U . . .
C42 C 0.61389(14) 0.31598(15) 0.49420(15) 0.0200(5) Uani 1 1 d . . . . .
H42 H 0.588665 0.306600 0.537145 0.024 Uiso 1 1 calc R U . . .
C43 C 0.69306(14) 0.32030(16) 0.51868(15) 0.0215(5) Uani 1 1 d . . . . .
H43 H 0.722979 0.313438 0.578413 0.026 Uiso 1 1 calc R U . . .
C44 C 0.72766(13) 0.33485(16) 0.45403(15) 0.0197(5) Uani 1 1 d . . . . .
H44 H 0.781909 0.338003 0.470728 0.024 Uiso 1 1 calc R U . . .
C3 C 0.82754(13) 0.06476(15) 0.26887(15) 0.0187(4) Uani 1 1 d . . . . .
H3 H 0.846874 0.007886 0.268871 0.022 Uiso 1 1 calc R U . . .
C4 C 0.87675(13) 0.13458(14) 0.28710(15) 0.0168(4) Uani 1 1 d . . . . .
H4 H 0.930353 0.126232 0.300292 0.020 Uiso 1 1 calc R U . . .
C5 C 0.84680(12) 0.21738(14) 0.28591(13) 0.0135(4) Uani 1 1 d . . . . .
C6 C 0.89443(12) 0.29635(14) 0.30650(14) 0.0137(4) Uani 1 1 d . . . . .
C7 C 0.97301(12) 0.29853(14) 0.32028(14) 0.0151(4) Uani 1 1 d . . . . .
H7 H 1.000079 0.246991 0.317148 0.018 Uiso 1 1 calc R U . . .
C8 C 1.01183(12) 0.37752(14) 0.33883(14) 0.0143(4) Uani 1 1 d . . . . .
C9 C 1.09486(12) 0.38076(14) 0.34753(15) 0.0162(4) Uani 1 1 d . . . . .
C10 C 1.14495(12) 0.43694(15) 0.40551(15) 0.0172(4) Uani 1 1 d . . . . .
H10 H 1.125441 0.476694 0.438523 0.021 Uiso 1 1 calc R U . . .

loop_
_atom_site_aniso_label
_atom_site_aniso_U_11
_atom_site_aniso_U_22
_atom_site_aniso_U_33
_atom_site_aniso_U_23
_atom_site_aniso_U_13
_atom_site_aniso_U_12
Co1 0.00952(14) 0.01484(15) 0.01395(15) 0.00068(10) 0.00461(11) 0.00032(10)
S1 0.0112(2) 0.0224(3) 0.0276(3) -0.0034(2) 0.0074(2) -0.0008(2)
S2 0.0124(3) 0.0486(5) 0.0583(5) -0.0237(4) -0.0034(3) 0.0026(3)
P1 0.0167(3) 0.0209(3) 0.0157(3) 0.0003(2) 0.0050(2) -0.0024(2)
P2 0.0135(3) 0.0160(3) 0.0182(3) 0.0013(2) 0.0056(2) -0.0022(2)
F1 0.0218(7) 0.0296(8) 0.0191(7) -0.0021(6) 0.0036(5) -0.0058(6)
F2 0.0237(7) 0.0280(8) 0.0328(8) -0.0049(6) 0.0156(6) -0.0055(6)
F3 0.0300(8) 0.0248(7) 0.0226(7) 0.0059(6) 0.0068(6) 0.0007(6)
F4 0.0278(8) 0.0342(8) 0.0170(7) -0.0052(6) 0.0073(6) -0.0107(6)
F5 0.0186(7) 0.0347(8) 0.0210(7) 0.0012(6) 0.0078(6) 0.0009(6)
F6 0.0257(7) 0.0219(7) 0.0309(8) 0.0048(6) 0.0083(6) -0.0014(6)
F7 0.0231(7) 0.0257(7) 0.0237(7) 0.0023(6) 0.0121(6) -0.0037(6)
F8 0.0275(8) 0.0267(8) 0.0225(7) -0.0036(6) 0.0046(6) -0.0100(6)
F9 0.0156(7) 0.0235(7) 0.0481(9) 0.0099(7) 0.0056(6) 0.0012(6)
F10 0.0294(8) 0.0384(9) 0.0230(7) 0.0044(6) 0.0115(6) -0.0120(7)
F11 0.0189(7) 0.0202(7) 0.0390(8) -0.0005(6) 0.0102(6) 0.0028(5)
F12 0.0206(7) 0.0182(7) 0.0272(7) -0.0040(6) 0.0056(6) -0.0042(5)
N1 0.0134(8) 0.0169(9) 0.0135(8) 0.0002(7) 0.0062(7) -0.0007(7)
N2 0.0125(8) 0.0149(9) 0.0139(8) 0.0001(7) 0.0040(7) -0.0006(7)
N3 0.0140(9) 0.0143(9) 0.0232(10) -0.0007(7) 0.0079(7) -0.0005(7)
N4 0.0157(9) 0.0173(9) 0.0160(9) 0.0025(7) 0.0065(7) 0.0013(7)
N5 0.0130(8) 0.0130(8) 0.0147(9) -0.0007(7) 0.0049(7) 0.0012(7)
N6 0.0136(9) 0.0179(9) 0.0143(9) 0.0002(7) 0.0064(7) 0.0018(7)
C1 0.0149(10) 0.0199(11) 0.0175(10) -0.0007(8) 0.0070(8) -0.0024(8)
C2 0.0200(11) 0.0206(11) 0.0182(11) -0.0022(9) 0.0095(9) -0.0037(9)
C11 0.0151(10) 0.0195(11) 0.0171(10) -0.0030(8) 0.0049(8) -0.0021(8)
C12 0.0137(10) 0.0163(10) 0.0199(11) 0.0022(8) 0.0063(8) 0.0000(8)
C13 0.0133(10) 0.0199(11) 0.0224(11) -0.0031(9) 0.0080(8) 0.0006(8)
C14 0.0155(10) 0.0191(11) 0.0218(11) -0.0024(9) 0.0066(9) -0.0023(8)
C15 0.0151(11) 0.0472(17) 0.0394(16) -0.0195(13) 0.0055(11) -0.0063(11)
C16 0.0145(10) 0.0167(10) 0.0191(10) -0.0013(8) 0.0060(8) -0.0029(8)
C17 0.0128(10) 0.0154(10) 0.0172(10) 0.0017(8) 0.0050(8) -0.0001(8)
C18 0.0124(10) 0.0142(10) 0.0204(11) 0.0027(8) 0.0064(8) 0.0002(8)
C19 0.0163(11) 0.0168(11) 0.0326(13) -0.0036(9) 0.0090(10) -0.0011(9)
C20 0.0219(12) 0.0173(11) 0.0393(14) -0.0040(10) 0.0131(11) -0.0013(9)
C21 0.0196(11) 0.0167(11) 0.0404(15) -0.0022(10) 0.0124(11) 0.0023(9)
C22 0.0145(10) 0.0198(11) 0.0343(13) -0.0021(10) 0.0089(10) 0.0031(9)
C23 0.0142(10) 0.0207(11) 0.0203(11) 0.0041(9) 0.0087(9) 0.0010(8)
C24 0.0225(11) 0.0221(11) 0.0221(11) 0.0029(9) 0.0139(9) 0.0017(9)
C25 0.0249(12) 0.0195(11) 0.0179(11) 0.0021(9) 0.0106(9) 0.0024(9)
C26 0.0199(11) 0.0192(11) 0.0163(10) 0.0028(8) 0.0068(9) 0.0035(9)
C27 0.0139(10) 0.0141(10) 0.0149(10) -0.0002(8) 0.0049(8) 0.0011(8)
C28 0.0138(10) 0.0138(10) 0.0150(10) 0.0000(8) 0.0053(8) 0.0001(8)
C29 0.0137(10) 0.0175(10) 0.0167(10) -0.0002(8) 0.0041(8) 0.0011(8)
C30 0.0121(10) 0.0139(10) 0.0226(11) -0.0019(8) 0.0060(8) 0.0009(8)
C31 0.0138(10) 0.0158(10) 0.0241(12) -0.0018(9) 0.0046(9) 0.0001(8)
C32 0.0163(11) 0.0280(13) 0.0256(12) -0.0091(10) 0.0010(9) 0.0019(9)
C33 0.0172(12) 0.0354(14) 0.0292(13) -0.0125(11) -0.0035(10) 0.0017(10)
C34 0.0132(11) 0.0208(12) 0.0409(15) -0.0082(11) 0.0021(10) 0.0001(9)
C35 0.0145(12) 0.0379(16) 0.077(2) -0.0156(16) 0.0101(14) 0.0000(11)
C36 0.0155(11) 0.0187(11) 0.0393(15) -0.0008(10) 0.0106(10) -0.0003(9)
C37 0.0159(11) 0.0165(11) 0.0283(12) 0.0021(9) 0.0080(9) 0.0002(8)
C38 0.0134(10) 0.0127(9) 0.0217(11) 0.0006(8) 0.0081(8) 0.0000(8)
C39 0.0138(10) 0.0115(9) 0.0188(10) -0.0005(8) 0.0079(8) 0.0008(7)
C40 0.0144(10) 0.0115(9) 0.0183(10) 0.0014(8) 0.0079(8) 0.0010(8)
C41 0.0172(10) 0.0177(10) 0.0207(11) 0.0007(8) 0.0104(9) 0.0008(8)
C42 0.0291(12) 0.0163(10) 0.0189(11) 0.0004(9) 0.0137(9) 0.0033(9)
C43 0.0259(12) 0.0237(12) 0.0150(10) -0.0013(9) 0.0064(9) 0.0044(9)
C44 0.0190(11) 0.0235(11) 0.0162(10) -0.0003(9) 0.0049(9) 0.0024(9)
C3 0.0219(11) 0.0155(10) 0.0211(11) -0.0005(8) 0.0100(9) -0.0006(8)
C4 0.0143(10) 0.0177(11) 0.0189(11) -0.0001(8) 0.0057(8) 0.0015(8)
C5 0.0134(10) 0.0168(10) 0.0110(9) -0.0006(8) 0.0047(8) -0.0006(8)
C6 0.0139(10) 0.0143(10) 0.0138(9) 0.0005(8) 0.0056(8) 0.0004(8)
C7 0.0126(10) 0.0161(10) 0.0175(10) 0.0009(8) 0.0059(8) 0.0013(8)
C8 0.0115(10) 0.0183(10) 0.0139(10) 0.0001(8) 0.0049(8) 0.0000(8)
C9 0.0123(10) 0.0171(10) 0.0212(11) 0.0028(8) 0.0080(8) -0.0001(8)
C10 0.0161(10) 0.0181(10) 0.0183(10) -0.0024(8) 0.0068(8) -0.0002(8)

loop_
_atom_type_symbol
_atom_type_description
_atom_type_scat_dispersion_real
_atom_type_scat_dispersion_imag
_atom_type_scat_source
C C 0.0033 0.0016 'International Tables Vol C Tables 4.2.6.8 and 6.1.1.4'
H H 0.0000 0.0000 'International Tables Vol C Tables 4.2.6.8 and 6.1.1.4'
N N 0.0061 0.0033 'International Tables Vol C Tables 4.2.6.8 and 6.1.1.4'
F F 0.0171 0.0103 'International Tables Vol C Tables 4.2.6.8 and 6.1.1.4'
P P 0.1023 0.0942 'International Tables Vol C Tables 4.2.6.8 and 6.1.1.4'
S S 0.1246 0.1234 'International Tables Vol C Tables 4.2.6.8 and 6.1.1.4'
Co Co 0.3494 0.9721 'International Tables Vol C Tables 4.2.6.8 and 6.1.1.4'

loop_
_geom_angle_atom_site_label_1
_geom_angle_atom_site_label_2
_geom_angle_atom_site_label_3
_geom_angle
_geom_angle_site_symmetry_1
_geom_angle_site_symmetry_3
_geom_angle_publ_flag
N5 Co1 N2 172.44(7) . . ?
N5 Co1 N6 75.44(7) . . ?
N2 Co1 N6 112.12(7) . . ?
N5 Co1 N3 104.84(7) . . ?
N2 Co1 N3 75.61(7) . . ?
N6 Co1 N3 90.96(7) . . ?
N5 Co1 N4 76.12(7) . . ?
N2 Co1 N4 96.33(7) . . ?
N6 Co1 N4 151.55(7) . . ?
N3 Co1 N4 96.26(7) . . ?
N5 Co1 N1 105.31(7) . . ?
N2 Co1 N1 75.21(7) . . ?
N6 Co1 N1 91.54(7) . . ?
N3 Co1 N1 149.39(7) . . ?
N4 Co1 N1 95.93(7) . . ?
C12 S1 C15 104.21(12) . . ?
C34 S2 C35 103.76(14) . . ?
F5 P1 F4 90.14(8) . . ?
F5 P1 F2 179.50(9) . . ?
F4 P1 F2 90.22(8) . . ?
F5 P1 F6 90.14(8) . . ?
F4 P1 F6 90.30(8) . . ?
F2 P1 F6 90.20(8) . . ?
F5 P1 F1 89.75(8) . . ?
F4 P1 F1 179.46(10) . . ?
F2 P1 F1 89.88(8) . . ?
F6 P1 F1 90.23(8) . . ?
F5 P1 F3 90.05(8) . . ?
F4 P1 F3 90.03(8) . . ?
F2 P1 F3 89.61(8) . . ?
F6 P1 F3 179.63(10) . . ?
F1 P1 F3 89.45(8) . . ?
F9 P2 F12 90.15(8) . . ?
F9 P2 F8 90.44(8) . . ?
F12 P2 F8 179.34(9) . . ?
F9 P2 F10 90.14(9) . . ?
F12 P2 F10 89.79(8) . . ?
F8 P2 F10 90.53(8) . . ?
F9 P2 F11 179.55(10) . . ?
F12 P2 F11 89.44(8) . . ?
F8 P2 F11 89.98(8) . . ?
F10 P2 F11 90.02(9) . . ?
F9 P2 F7 89.86(8) . . ?
F12 P2 F7 89.94(8) . . ?
F8 P2 F7 89.75(8) . . ?
F10 P2 F7 179.73(10) . . ?
F11 P2 F7 89.97(8) . . ?
C1 N1 C5 118.38(19) . . ?
C1 N1 Co1 126.37(15) . . ?
C5 N1 Co1 115.24(14) . . ?
C6 N2 C17 120.19(18) . . ?
C6 N2 Co1 119.60(14) . . ?
C17 N2 Co1 119.53(14) . . ?
C22 N3 C18 118.05(19) . . ?
C22 N3 Co1 126.05(15) . . ?
C18 N3 Co1 115.69(14) . . ?
C23 N4 C27 118.42(19) . . ?
C23 N4 Co1 126.53(15) . . ?
C27 N4 Co1 115.03(14) . . ?
C28 N5 C39 119.69(19) . . ?
C28 N5 Co1 119.78(14) . . ?
C39 N5 Co1 120.52(15) . . ?
C44 N6 C40 118.76(19) . . ?
C44 N6 Co1 124.89(15) . . ?
C40 N6 Co1 116.35(14) . . ?
N1 C1 C2 122.9(2) . . ?
N1 C1 H1 118.6 . . ?
C2 C1 H1 118.6 . . ?
C3 C2 C1 118.6(2) . . ?
C3 C2 H2 120.7 . . ?
C1 C2 H2 120.7 . . ?
C10 C11 C12 120.0(2) . . ?
C10 C11 H11 120.0 . . ?
C12 C11 H11 120.0 . . ?
C11 C12 C13 118.9(2) . . ?
C11 C12 S1 125.20(17) . . ?
C13 C12 S1 115.90(17) . . ?
C14 C13 C12 120.8(2) . . ?
C14 C13 H13 119.6 . . ?
C12 C13 H13 119.6 . . ?
C13 C14 C9 120.6(2) . . ?
C13 C14 H14 119.7 . . ?
C9 C14 H14 119.7 . . ?
S1 C15 H15A 109.5 . . ?
S1 C15 H15B 109.5 . . ?
H15A C15 H15B 109.5 . . ?
S1 C15 H15C 109.5 . . ?
H15A C15 H15C 109.5 . . ?
H15B C15 H15C 109.5 . . ?
C8 C16 C17 119.0(2) . . ?
C8 C16 H16 120.5 . . ?
C17 C16 H16 120.5 . . ?
N2 C17 C16 121.6(2) . . ?
N2 C17 C18 113.38(18) . . ?
C16 C17 C18 125.0(2) . . ?
N3 C18 C19 122.4(2) . . ?
N3 C18 C17 114.61(19) . . ?
C19 C18 C17 122.9(2) . . ?
C18 C19 C20 118.8(2) . . ?
C18 C19 H19 120.6 . . ?
C20 C19 H19 120.6 . . ?
C21 C20 C19 119.2(2) . . ?
C21 C20 H20 120.4 . . ?
C19 C20 H20 120.4 . . ?
C20 C21 C22 118.8(2) . . ?
C20 C21 H21 120.6 . . ?
C22 C21 H21 120.6 . . ?
N3 C22 C21 122.7(2) . . ?
N3 C22 H22 118.7 . . ?
C21 C22 H22 118.7 . . ?
N4 C23 C24 122.5(2) . . ?
N4 C23 H23 118.7 . . ?
C24 C23 H23 118.7 . . ?
C25 C24 C23 119.0(2) . . ?
C25 C24 H24 120.5 . . ?
C23 C24 H24 120.5 . . ?
C24 C25 C26 119.0(2) . . ?
C24 C25 H25 120.5 . . ?
C26 C25 H25 120.5 . . ?
C27 C26 C25 119.0(2) . . ?
C27 C26 H26 120.5 . . ?
C25 C26 H26 120.5 . . ?
N4 C27 C26 121.9(2) . . ?
N4 C27 C28 115.06(18) . . ?
C26 C27 C28 123.0(2) . . ?
N5 C28 C29 121.4(2) . . ?
N5 C28 C27 113.96(18) . . ?
C29 C28 C27 124.57(19) . . ?
C28 C29 C30 119.9(2) . . ?
C28 C29 H29 120.1 . . ?
C30 C29 H29 120.1 . . ?
C38 C30 C29 117.5(2) . . ?
C38 C30 C31 121.4(2) . . ?
C29 C30 C31 121.0(2) . . ?
C37 C31 C32 117.5(2) . . ?
C37 C31 C30 121.0(2) . . ?
C32 C31 C30 121.5(2) . . ?
C33 C32 C31 120.9(2) . . ?
C33 C32 H32 119.5 . . ?
C31 C32 H32 119.5 . . ?
C32 C33 C34 121.0(2) . . ?
C32 C33 H33 119.5 . . ?
C34 C33 H33 119.5 . . ?
C33 C34 C36 118.7(2) . . ?
C33 C34 S2 117.0(2) . . ?
C36 C34 S2 124.3(2) . . ?
S2 C35 H35A 109.5 . . ?
S2 C35 H35B 109.5 . . ?
H35A C35 H35B 109.5 . . ?
S2 C35 H35C 109.5 . . ?
H35A C35 H35C 109.5 . . ?
H35B C35 H35C 109.5 . . ?
C37 C36 C34 120.1(2) . . ?
C37 C36 H36 120.0 . . ?
C34 C36 H36 120.0 . . ?
C36 C37 C31 121.7(2) . . ?
C36 C37 H37 119.2 . . ?
C31 C37 H37 119.2 . . ?
C39 C38 C30 119.8(2) . . ?
C39 C38 H38 120.1 . . ?
C30 C38 H38 120.1 . . ?
N5 C39 C38 121.6(2) . . ?
N5 C39 C40 113.10(18) . . ?
C38 C39 C40 125.29(19) . . ?
N6 C40 C41 121.5(2) . . ?
N6 C40 C39 114.53(18) . . ?
C41 C40 C39 123.98(19) . . ?
C42 C41 C40 119.2(2) . . ?
C42 C41 H41 120.4 . . ?
C40 C41 H41 120.4 . . ?
C41 C42 C43 119.3(2) . . ?
C41 C42 H42 120.4 . . ?
C43 C42 H42 120.4 . . ?
C42 C43 C44 118.6(2) . . ?
C42 C43 H43 120.7 . . ?
C44 C43 H43 120.7 . . ?
N6 C44 C43 122.7(2) . . ?
N6 C44 H44 118.7 . . ?
C43 C44 H44 118.7 . . ?
C4 C3 C2 119.2(2) . . ?
C4 C3 H3 120.4 . . ?
C2 C3 H3 120.4 . . ?
C3 C4 C5 119.2(2) . . ?
C3 C4 H4 120.4 . . ?
C5 C4 H4 120.4 . . ?
N1 C5 C4 121.76(19) . . ?
N1 C5 C6 114.59(18) . . ?
C4 C5 C6 123.63(19) . . ?
N2 C6 C7 121.3(2) . . ?
N2 C6 C5 114.04(18) . . ?
C7 C6 C5 124.62(19) . . ?
C6 C7 C8 119.3(2) . . ?
C6 C7 H7 120.3 . . ?
C8 C7 H7 120.3 . . ?
C16 C8 C7 118.35(19) . . ?
C16 C8 C9 122.37(19) . . ?
C7 C8 C9 119.27(19) . . ?
C10 C9 C14 118.4(2) . . ?
C10 C9 C8 122.1(2) . . ?
C14 C9 C8 119.5(2) . . ?
C9 C10 C11 121.3(2) . . ?
C9 C10 H10 119.4 . . ?
C11 C10 H10 119.4 . . ?

loop_
_geom_bond_atom_site_label_1
_geom_bond_atom_site_label_2
_geom_bond_distance
_geom_bond_site_symmetry_2
_geom_bond_publ_flag
Co1 N5 2.0624(18) . ?
Co1 N2 2.0699(18) . ?
Co1 N6 2.1415(18) . ?
Co1 N3 2.1573(19) . ?
Co1 N4 2.1637(19) . ?
Co1 N1 2.1765(18) . ?
S1 C12 1.762(2) . ?
S1 C15 1.788(3) . ?
S2 C34 1.764(3) . ?
S2 C35 1.798(3) . ?
P1 F5 1.6005(15) . ?
P1 F4 1.6008(15) . ?
P1 F2 1.6027(15) . ?
P1 F6 1.6029(15) . ?
P1 F1 1.6107(15) . ?
P1 F3 1.6131(15) . ?
P2 F9 1.5986(15) . ?
P2 F12 1.6017(14) . ?
P2 F8 1.6018(15) . ?
P2 F10 1.6052(15) . ?
P2 F11 1.6075(15) . ?
P2 F7 1.6075(14) . ?
N1 C1 1.341(3) . ?
N1 C5 1.356(3) . ?
N2 C6 1.337(3) . ?
N2 C17 1.341(3) . ?
N3 C22 1.347(3) . ?
N3 C18 1.353(3) . ?
N4 C23 1.339(3) . ?
N4 C27 1.357(3) . ?
N5 C28 1.342(3) . ?
N5 C39 1.343(3) . ?
N6 C44 1.338(3) . ?
N6 C40 1.358(3) . ?
C1 C2 1.389(3) . ?
C1 H1 0.9500 . ?
C2 C3 1.388(3) . ?
C2 H2 0.9500 . ?
C11 C10 1.396(3) . ?
C11 C12 1.396(3) . ?
C11 H11 0.9500 . ?
C12 C13 1.398(3) . ?
C13 C14 1.387(3) . ?
C13 H13 0.9500 . ?
C14 C9 1.403(3) . ?
C14 H14 0.9500 . ?
C15 H15A 0.9800 . ?
C15 H15B 0.9800 . ?
C15 H15C 0.9800 . ?
C16 C8 1.393(3) . ?
C16 C17 1.395(3) . ?
C16 H16 0.9500 . ?
C17 C18 1.486(3) . ?
C18 C19 1.384(3) . ?
C19 C20 1.390(3) . ?
C19 H19 0.9500 . ?
C20 C21 1.383(3) . ?
C20 H20 0.9500 . ?
C21 C22 1.386(3) . ?
C21 H21 0.9500 . ?
C22 H22 0.9500 . ?
C23 C24 1.388(3) . ?
C23 H23 0.9500 . ?
C24 C25 1.379(3) . ?
C24 H24 0.9500 . ?
C25 C26 1.391(3) . ?
C25 H25 0.9500 . ?
C26 C27 1.385(3) . ?
C26 H26 0.9500 . ?
C27 C28 1.486(3) . ?
C28 C29 1.387(3) . ?
C29 C30 1.401(3) . ?
C29 H29 0.9500 . ?
C30 C38 1.393(3) . ?
C30 C31 1.482(3) . ?
C31 C37 1.398(3) . ?
C31 C32 1.406(3) . ?
C32 C33 1.385(3) . ?
C32 H32 0.9500 . ?
C33 C34 1.394(4) . ?
C33 H33 0.9500 . ?
C34 C36 1.395(4) . ?
C35 H35A 0.9800 . ?
C35 H35B 0.9800 . ?
C35 H35C 0.9800 . ?
C36 C37 1.394(3) . ?
C36 H36 0.9500 . ?
C37 H37 0.9500 . ?
C38 C39 1.389(3) . ?
C38 H38 0.9500 . ?
C39 C40 1.482(3) . ?
C40 C41 1.389(3) . ?
C41 C42 1.385(3) . ?
C41 H41 0.9500 . ?
C42 C43 1.386(3) . ?
C42 H42 0.9500 . ?
C43 C44 1.388(3) . ?
C43 H43 0.9500 . ?
C44 H44 0.9500 . ?
C3 C4 1.382(3) . ?
C3 H3 0.9500 . ?
C4 C5 1.394(3) . ?
C4 H4 0.9500 . ?
C5 C6 1.481(3) . ?
C6 C7 1.392(3) . ?
C7 C8 1.401(3) . ?
C7 H7 0.9500 . ?
C8 C9 1.489(3) . ?
C9 C10 1.392(3) . ?
C10 H10 0.9500 . ?

loop_
_geom_torsion_atom_site_label_1
_geom_torsion_atom_site_label_2
_geom_torsion_atom_site_label_3
_geom_torsion_atom_site_label_4
_geom_torsion
_geom_torsion_site_symmetry_1
_geom_torsion_site_symmetry_2
_geom_torsion_site_symmetry_3
_geom_torsion_site_symmetry_4
_geom_torsion_publ_flag
C5 N1 C1 C2 -0.4(3) . . . . ?
Co1 N1 C1 C2 178.36(16) . . . . ?
N1 C1 C2 C3 -0.2(3) . . . . ?
C10 C11 C12 C13 0.9(3) . . . . ?
C10 C11 C12 S1 -179.99(18) . . . . ?
C15 S1 C12 C11 -4.2(2) . . . . ?
C15 S1 C12 C13 175.0(2) . . . . ?
C11 C12 C13 C14 -2.4(3) . . . . ?
S1 C12 C13 C14 178.37(18) . . . . ?
C12 C13 C14 C9 1.8(4) . . . . ?
C6 N2 C17 C16 3.9(3) . . . . ?
Co1 N2 C17 C16 -166.62(16) . . . . ?
C6 N2 C17 C18 -177.00(19) . . . . ?
Co1 N2 C17 C18 12.5(2) . . . . ?
C8 C16 C17 N2 -1.3(3) . . . . ?
C8 C16 C17 C18 179.7(2) . . . . ?
C22 N3 C18 C19 2.2(3) . . . . ?
Co1 N3 C18 C19 -172.83(18) . . . . ?
C22 N3 C18 C17 179.2(2) . . . . ?
Co1 N3 C18 C17 4.2(2) . . . . ?
N2 C17 C18 N3 -10.6(3) . . . . ?
C16 C17 C18 N3 168.5(2) . . . . ?
N2 C17 C18 C19 166.4(2) . . . . ?
C16 C17 C18 C19 -14.5(4) . . . . ?
N3 C18 C19 C20 -1.4(4) . . . . ?
C17 C18 C19 C20 -178.2(2) . . . . ?
C18 C19 C20 C21 -0.5(4) . . . . ?
C19 C20 C21 C22 1.4(4) . . . . ?
C18 N3 C22 C21 -1.2(4) . . . . ?
Co1 N3 C22 C21 173.28(19) . . . . ?
C20 C21 C22 N3 -0.6(4) . . . . ?
C27 N4 C23 C24 0.0(3) . . . . ?
Co1 N4 C23 C24 178.63(17) . . . . ?
N4 C23 C24 C25 1.6(4) . . . . ?
C23 C24 C25 C26 -1.4(3) . . . . ?
C24 C25 C26 C27 -0.3(3) . . . . ?
C23 N4 C27 C26 -1.8(3) . . . . ?
Co1 N4 C27 C26 179.42(17) . . . . ?
C23 N4 C27 C28 176.34(19) . . . . ?
Co1 N4 C27 C28 -2.5(2) . . . . ?
C25 C26 C27 N4 2.0(3) . . . . ?
C25 C26 C27 C28 -176.0(2) . . . . ?
C39 N5 C28 C29 -0.2(3) . . . . ?
Co1 N5 C28 C29 178.78(16) . . . . ?
C39 N5 C28 C27 -178.45(18) . . . . ?
Co1 N5 C28 C27 0.5(2) . . . . ?
N4 C27 C28 N5 1.4(3) . . . . ?
C26 C27 C28 N5 179.5(2) . . . . ?
N4 C27 C28 C29 -176.9(2) . . . . ?
C26 C27 C28 C29 1.2(3) . . . . ?
N5 C28 C29 C30 -1.1(3) . . . . ?
C27 C28 C29 C30 177.0(2) . . . . ?
C28 C29 C30 C38 0.7(3) . . . . ?
C28 C29 C30 C31 179.8(2) . . . . ?
C38 C30 C31 C37 20.2(3) . . . . ?
C29 C30 C31 C37 -158.9(2) . . . . ?
C38 C30 C31 C32 -162.3(2) . . . . ?
C29 C30 C31 C32 18.7(3) . . . . ?
C37 C31 C32 C33 1.7(4) . . . . ?
C30 C31 C32 C33 -175.9(2) . . . . ?
C31 C32 C33 C34 -0.8(4) . . . . ?
C32 C33 C34 C36 -0.6(4) . . . . ?
C32 C33 C34 S2 178.6(2) . . . . ?
C35 S2 C34 C33 -168.7(2) . . . . ?
C35 S2 C34 C36 10.5(3) . . . . ?
C33 C34 C36 C37 1.1(4) . . . . ?
S2 C34 C36 C37 -178.07(19) . . . . ?
C34 C36 C37 C31 -0.2(4) . . . . ?
C32 C31 C37 C36 -1.2(3) . . . . ?
C30 C31 C37 C36 176.5(2) . . . . ?
C29 C30 C38 C39 0.8(3) . . . . ?
C31 C30 C38 C39 -178.29(19) . . . . ?
C28 N5 C39 C38 1.8(3) . . . . ?
Co1 N5 C39 C38 -177.15(15) . . . . ?
C28 N5 C39 C40 -178.51(18) . . . . ?
Co1 N5 C39 C40 2.5(2) . . . . ?
C30 C38 C39 N5 -2.1(3) . . . . ?
C30 C38 C39 C40 178.2(2) . . . . ?
C44 N6 C40 C41 0.0(3) . . . . ?
Co1 N6 C40 C41 179.44(16) . . . . ?
C44 N6 C40 C39 179.44(19) . . . . ?
Co1 N6 C40 C39 -1.2(2) . . . . ?
N5 C39 C40 N6 -0.8(3) . . . . ?
C38 C39 C40 N6 178.9(2) . . . . ?
N5 C39 C40 C41 178.6(2) . . . . ?
C38 C39 C40 C41 -1.7(3) . . . . ?
N6 C40 C41 C42 0.3(3) . . . . ?
C39 C40 C41 C42 -179.0(2) . . . . ?
C40 C41 C42 C43 -0.6(3) . . . . ?
C41 C42 C43 C44 0.6(3) . . . . ?
C40 N6 C44 C43 -0.1(3) . . . . ?
Co1 N6 C44 C43 -179.46(18) . . . . ?
C42 C43 C44 N6 -0.2(4) . . . . ?
C1 C2 C3 C4 0.7(3) . . . . ?
C2 C3 C4 C5 -0.6(3) . . . . ?
C1 N1 C5 C4 0.6(3) . . . . ?
Co1 N1 C5 C4 -178.33(16) . . . . ?
C1 N1 C5 C6 -178.14(18) . . . . ?
Co1 N1 C5 C6 3.0(2) . . . . ?
C3 C4 C5 N1 -0.1(3) . . . . ?
C3 C4 C5 C6 178.5(2) . . . . ?
C17 N2 C6 C7 -3.0(3) . . . . ?
Co1 N2 C6 C7 167.49(16) . . . . ?
C17 N2 C6 C5 176.99(18) . . . . ?
Co1 N2 C6 C5 -12.6(2) . . . . ?
N1 C5 C6 N2 5.7(3) . . . . ?
C4 C5 C6 N2 -172.9(2) . . . . ?
N1 C5 C6 C7 -174.3(2) . . . . ?
C4 C5 C6 C7 7.0(3) . . . . ?
N2 C6 C7 C8 -0.4(3) . . . . ?
C5 C6 C7 C8 179.6(2) . . . . ?
C17 C16 C8 C7 -2.1(3) . . . . ?
C17 C16 C8 C9 176.7(2) . . . . ?
C6 C7 C8 C16 2.9(3) . . . . ?
C6 C7 C8 C9 -175.86(19) . . . . ?
C13 C14 C9 C10 0.4(3) . . . . ?
C13 C14 C9 C8 -178.3(2) . . . . ?
C16 C8 C9 C10 34.8(3) . . . . ?
C7 C8 C9 C10 -146.5(2) . . . . ?
C16 C8 C9 C14 -146.6(2) . . . . ?
C7 C8 C9 C14 32.1(3) . . . . ?
C14 C9 C10 C11 -1.9(3) . . . . ?
C8 C9 C10 C11 176.7(2) . . . . ?
C12 C11 C10 C9 1.3(3) . . . . ?
